data_7203363
loop_
_publ_author_name
'Beghidja, Adel'
'Rogez, Guillaume'
'Rabu, Pierre'
'Welter, Richard'
'Drillon, Marc'

_publ_section_title
;
 An approach to chiral magnets using ?-hydroxycarboxylates
;
_journal_issue 26
_journal_name_full 'Journal of Materials Chemistry'
_journal_page_first 2715
_journal_paper_doi 10.1039/b603014a
_journal_volume 16
_journal_year 2006
_chemical_formula_moiety 'C19 H22 Co O7'
_chemical_formula_sum 'C19 H22 Co O7'
_chemical_formula_weight 421.30
_chemical_name_systematic
;
?
;
_space_group_IT_number 14
_symmetry_cell_setting monoclinic
_symmetry_space_group_name_Hall '-P 2ybc'
_symmetry_space_group_name_H-M 'P 1 21/c 1'
_atom_sites_solution_hydrogens geom
_atom_sites_solution_primary direct
_atom_sites_solution_secondary difmap
_audit_creation_date 10-03-06
_audit_creation_method SHELXL-97
_cell_angle_alpha 90.00
_cell_angle_beta 119.66(5)
_cell_angle_gamma 90.00
_cell_formula_units_Z 4
_cell_length_a 14.296(3)
_cell_length_b 6.899(2)
_cell_length_c 22.434(5)
_cell_measurement_reflns_used 7366
_cell_measurement_temperature 173(2)
_cell_measurement_theta_max 30.034
_cell_measurement_theta_min 0.998
_cell_volume 1922.7(13)
_computing_cell_refinement 'Denzo (Nonius B.V., 1998)'
_computing_data_collection 'Collect (Nonius B.V., 1998)'
_computing_data_reduction 'Denzo (Nonius B.V., 1998)'
_computing_molecular_graphics 'PLATON 98 (Spek, 1998)'
_computing_publication_material 'SHELXL-97 (Sheldrick, 1997)'
_computing_structure_refinement 'SHELXL-97 (Sheldrick, 1997)'
_computing_structure_solution 'SHELXS-97 (Sheldrick, 1997)'
_diffrn_ambient_temperature 173(2)
_diffrn_measured_fraction_theta_full 0.997
_diffrn_measured_fraction_theta_max 0.997
_diffrn_measurement_device_type KappaCCD
_diffrn_measurement_method '\p scans'
_diffrn_radiation_monochromator graphite
_diffrn_radiation_source 'fine-focus sealed tube'
_diffrn_radiation_type MoK\a
_diffrn_radiation_wavelength 0.71069
_diffrn_reflns_av_R_equivalents 0.0923
_diffrn_reflns_av_sigmaI/netI 0.1793
_diffrn_reflns_limit_h_max 13
_diffrn_reflns_limit_h_min -20
_diffrn_reflns_limit_k_max 9
_diffrn_reflns_limit_k_min -8
_diffrn_reflns_limit_l_max 31
_diffrn_reflns_limit_l_min -28
_diffrn_reflns_number 13221
_diffrn_reflns_theta_full 30.03
_diffrn_reflns_theta_max 30.03
_diffrn_reflns_theta_min 1.64
_exptl_absorpt_coefficient_mu 0.930
_exptl_absorpt_correction_type none
_exptl_crystal_colour pink
_exptl_crystal_density_diffrn 1.455
_exptl_crystal_density_method 'not measured'
_exptl_crystal_description prism
_exptl_crystal_F_000 876
_exptl_crystal_size_max 0.10
_exptl_crystal_size_mid 0.10
_exptl_crystal_size_min 0.10
_refine_diff_density_max 0.605
_refine_diff_density_min -0.710
_refine_diff_density_rms 0.211
_refine_ls_extinction_method none
_refine_ls_goodness_of_fit_ref 1.036
_refine_ls_hydrogen_treatment constr
_refine_ls_matrix_type full
_refine_ls_number_parameters 244
_refine_ls_number_reflns 5597
_refine_ls_number_restraints 0
_refine_ls_restrained_S_all 1.036
_refine_ls_R_factor_all 0.1807
_refine_ls_R_factor_gt 0.0946
_refine_ls_shift/su_max 0.000
_refine_ls_shift/su_mean 0.000
_refine_ls_structure_factor_coef Fsqd
_refine_ls_weighting_details 'calc w=1/[\s^2^(Fo^2^)+(0.0500P)^2^+10.0000P] where P=(Fo^2^+2Fc^2^)/3'
_refine_ls_weighting_scheme calc
_refine_ls_wR_factor_gt 0.1487
_refine_ls_wR_factor_ref 0.2014
_reflns_number_gt 3341
_reflns_number_total 5597
_reflns_threshold_expression >2sigma(I)
_cod_data_source_file b603014a.txt
_cod_data_source_block chara4
_cod_original_cell_volume 1922.6(12)
_cod_original_sg_symbol_Hall -P2ybc
_cod_original_sg_symbol_H-M P21/c
_cod_database_code 7203363

loop_
_symmetry_equiv_pos_as_xyz
'x, y, z'
'-x, y+1/2, -z+1/2'
'-x, -y, -z'
'x, -y-1/2, z-1/2'

loop_
_atom_site_label
_atom_site_type_symbol
_atom_site_fract_x
_atom_site_fract_y
_atom_site_fract_z
_atom_site_U_iso_or_equiv
_atom_site_adp_type
_atom_site_occupancy
_atom_site_symmetry_multiplicity
_atom_site_calc_flag
_atom_site_refinement_flags
_atom_site_disorder_assembly
_atom_site_disorder_group
Co1 Co 0.49336(5) -0.00037(11) 0.34432(3) 0.01385(17) Uani 1 1 d . . .
O2 O 0.3577(3) 0.1719(5) 0.45891(17) 0.0218(8) Uani 1 1 d . . .
O5 O 0.4227(3) -0.2740(5) 0.16477(17) 0.0209(8) Uani 1 1 d . . .
O3 O 0.4138(3) -0.2140(5) 0.37637(17) 0.0165(7) Uani 1 1 d . . .
O6 O 0.3440(3) 0.0664(5) 0.24948(16) 0.0162(7) Uani 1 1 d . . .
O4 O 0.4918(3) -0.1932(5) 0.27534(17) 0.0200(8) Uani 1 1 d . . .
C10 C 0.4242(4) -0.1778(7) 0.2124(2) 0.0153(10) Uani 1 1 d . . .
O7 O 0.6354(3) -0.1116(6) 0.42507(17) 0.0228(8) Uani 1 1 d . . .
C11 C 0.3321(4) -0.0310(7) 0.1893(2) 0.0145(10) Uani 1 1 d . . .
H9 H 0.3371 0.0660 0.1579 0.017 Uiso 1 1 calc . . .
C4 C 0.1750(4) -0.1302(9) 0.3387(3) 0.0287(13) Uani 1 1 d . . .
H10 H 0.1864 -0.0226 0.3165 0.034 Uiso 1 1 calc . . .
C12 C 0.2247(4) -0.1327(8) 0.1524(3) 0.0212(11) Uani 1 1 d . . .
C3 C 0.2613(4) -0.2106(8) 0.3964(2) 0.0182(11) Uani 1 1 d . . .
C1 C 0.3894(4) 0.0783(7) 0.4249(2) 0.0143(10) Uani 1 1 d . . .
C2 C 0.3755(4) -0.1435(7) 0.4211(2) 0.0136(10) Uani 1 1 d . . .
H14 H 0.4227 -0.1980 0.4680 0.016 Uiso 1 1 calc . . .
O1 O 0.4364(3) 0.1529(5) 0.39527(17) 0.0197(8) Uani 1 1 d . . .
C18 C 0.2852(4) 0.2448(8) 0.2341(3) 0.0244(12) Uani 1 1 d . . .
H16A H 0.2959 0.3041 0.2767 0.037 Uiso 1 1 calc . . .
H16B H 0.2084 0.2189 0.2038 0.037 Uiso 1 1 calc . . .
H16C H 0.3110 0.3333 0.2112 0.037 Uiso 1 1 calc . . .
C9 C 0.4421(5) -0.4164(8) 0.3876(3) 0.0279(13) Uani 1 1 d . . .
H17A H 0.4684 -0.4580 0.3567 0.042 Uiso 1 1 calc . . .
H17B H 0.3785 -0.4927 0.3784 0.042 Uiso 1 1 calc . . .
H17C H 0.4986 -0.4360 0.4353 0.042 Uiso 1 1 calc . . .
C17 C 0.1941(4) -0.2513(9) 0.1894(3) 0.0305(13) Uani 1 1 d . . .
H18 H 0.2383 -0.2614 0.2378 0.037 Uiso 1 1 calc . . .
C8 C 0.2423(5) -0.3634(10) 0.4285(3) 0.0349(15) Uani 1 1 d . . .
H19 H 0.3005 -0.4198 0.4681 0.042 Uiso 1 1 calc . . .
C13 C 0.1587(5) -0.1181(9) 0.0819(3) 0.0353(15) Uani 1 1 d . . .
H21 H 0.1786 -0.0365 0.0560 0.042 Uiso 1 1 calc . . .
C19 C 0.7425(4) -0.0571(9) 0.4427(3) 0.0294(13) Uani 1 1 d . . .
H22A H 0.7941 -0.1307 0.4831 0.044 Uiso 1 1 calc . . .
H22B H 0.7525 0.0818 0.4531 0.044 Uiso 1 1 calc . . .
H22C H 0.7543 -0.0852 0.4042 0.044 Uiso 1 1 calc . . .
C5 C 0.0719(5) -0.2063(10) 0.3130(3) 0.0385(16) Uani 1 1 d . . .
H23 H 0.0135 -0.1533 0.2726 0.046 Uiso 1 1 calc . . .
C7 C 0.1390(6) -0.4356(11) 0.4035(4) 0.0494(19) Uani 1 1 d . . .
H24 H 0.1266 -0.5397 0.4264 0.059 Uiso 1 1 calc . . .
C16 C 0.0988(5) -0.3554(10) 0.1559(4) 0.0491(19) Uani 1 1 d . . .
H25 H 0.0779 -0.4363 0.1816 0.059 Uiso 1 1 calc . . .
C14 C 0.0627(5) -0.2236(11) 0.0491(4) 0.052(2) Uani 1 1 d . . .
H26 H 0.0171 -0.2124 0.0009 0.063 Uiso 1 1 calc . . .
C6 C 0.0550(5) -0.3572(11) 0.3459(4) 0.0446(18) Uani 1 1 d . . .
H27 H -0.0155 -0.4080 0.3286 0.054 Uiso 1 1 calc . . .
C15 C 0.0345(5) -0.3427(12) 0.0862(5) 0.057(2) Uani 1 1 d . . .
H28 H -0.0298 -0.4168 0.0636 0.069 Uiso 1 1 calc . . .
H1 H 0.6493 -0.1456 0.4682 0.050 Uiso 1 1 d . . .

loop_
_atom_site_aniso_label
_atom_site_aniso_U_11
_atom_site_aniso_U_22
_atom_site_aniso_U_33
_atom_site_aniso_U_23
_atom_site_aniso_U_13
_atom_site_aniso_U_12
Co1 0.0163(3) 0.0143(3) 0.0128(3) -0.0006(3) 0.0085(2) -0.0013(3)
O2 0.034(2) 0.020(2) 0.0175(17) 0.0005(15) 0.0170(17) 0.0039(16)
O5 0.0229(19) 0.024(2) 0.0178(18) -0.0048(16) 0.0117(15) 0.0054(16)
O3 0.0250(19) 0.0077(16) 0.0237(18) -0.0036(14) 0.0172(16) -0.0004(14)
O6 0.0159(17) 0.0155(17) 0.0164(17) -0.0028(14) 0.0075(14) 0.0043(13)
O4 0.0193(18) 0.024(2) 0.0150(17) -0.0018(15) 0.0069(15) 0.0076(15)
C10 0.014(2) 0.012(2) 0.022(3) -0.001(2) 0.011(2) -0.0003(19)
O7 0.0173(18) 0.033(2) 0.0136(17) 0.0063(16) 0.0047(15) -0.0015(16)
C11 0.020(2) 0.010(3) 0.014(2) -0.0022(18) 0.0083(19) 0.0041(18)
C4 0.024(3) 0.032(3) 0.031(3) 0.008(3) 0.014(3) 0.005(2)
C12 0.013(2) 0.024(3) 0.022(3) -0.009(2) 0.005(2) 0.003(2)
C3 0.019(2) 0.020(3) 0.019(2) -0.002(2) 0.012(2) -0.002(2)
C1 0.014(2) 0.012(2) 0.012(2) 0.0012(19) 0.0029(19) 0.0024(19)
C2 0.017(2) 0.011(2) 0.016(2) 0.0018(19) 0.010(2) 0.0005(19)
O1 0.035(2) 0.0101(17) 0.0233(18) -0.0001(15) 0.0216(17) -0.0028(15)
C18 0.024(3) 0.024(3) 0.027(3) -0.001(2) 0.014(2) 0.007(2)
C9 0.040(3) 0.009(3) 0.041(3) -0.004(2) 0.025(3) 0.000(2)
C17 0.023(3) 0.030(3) 0.040(3) -0.009(3) 0.017(3) -0.007(3)
C8 0.031(3) 0.036(4) 0.036(3) 0.010(3) 0.016(3) -0.005(3)
C13 0.030(3) 0.034(4) 0.027(3) -0.007(3) 0.002(3) 0.009(3)
C19 0.020(3) 0.036(4) 0.030(3) 0.008(3) 0.012(2) 0.001(2)
C5 0.021(3) 0.048(4) 0.040(4) -0.009(3) 0.011(3) 0.001(3)
C7 0.042(4) 0.050(5) 0.060(5) 0.005(4) 0.029(4) -0.021(3)
C16 0.033(4) 0.032(4) 0.089(6) -0.012(4) 0.036(4) -0.010(3)
C14 0.029(4) 0.044(4) 0.043(4) -0.021(3) -0.013(3) 0.016(3)
C6 0.023(3) 0.058(5) 0.055(4) -0.018(4) 0.021(3) -0.018(3)
C15 0.015(3) 0.043(5) 0.084(6) -0.027(4) 0.001(4) -0.003(3)

loop_
_atom_type_symbol
_atom_type_description
_atom_type_scat_dispersion_real
_atom_type_scat_dispersion_imag
_atom_type_scat_source
C C 0.0033 0.0016 'International Tables Vol C Tables 4.2.6.8 and 6.1.1.4'
H H 0.0000 0.0000 'International Tables Vol C Tables 4.2.6.8 and 6.1.1.4'
O O 0.0106 0.0060 'International Tables Vol C Tables 4.2.6.8 and 6.1.1.4'
Co Co 0.3494 0.9721 'International Tables Vol C Tables 4.2.6.8 and 6.1.1.4'

loop_
_geom_angle_atom_site_label_1
_geom_angle_atom_site_label_2
_geom_angle_atom_site_label_3
_geom_angle
_geom_angle_site_symmetry_1
_geom_angle_site_symmetry_3
_geom_angle_publ_flag
O1 Co1 O4 157.80(15) . . ?
O1 Co1 O5 94.50(14) . 2_655 ?
O4 Co1 O5 102.15(15) . 2_655 ?
O1 Co1 O7 101.21(15) . . ?
O4 Co1 O7 93.44(15) . . ?
O5 Co1 O7 90.03(14) 2_655 . ?
O1 Co1 O3 75.16(13) . . ?
O4 Co1 O3 89.86(14) . . ?
O5 Co1 O3 167.18(13) 2_655 . ?
O7 Co1 O3 84.70(13) . . ?
O1 Co1 O6 88.12(14) . . ?
O4 Co1 O6 76.10(13) . . ?
O5 Co1 O6 94.62(13) 2_655 . ?
O7 Co1 O6 169.24(14) . . ?
O3 Co1 O6 92.62(13) . . ?
C10 O5 Co1 136.9(3) . 2_645 ?
C9 O3 C2 112.0(4) . . ?
C9 O3 Co1 124.3(3) . . ?
C2 O3 Co1 116.0(3) . . ?
C18 O6 C11 113.1(4) . . ?
C18 O6 Co1 126.1(3) . . ?
C11 O6 Co1 114.7(3) . . ?
C10 O4 Co1 120.8(3) . . ?
O5 C10 O4 126.4(4) . . ?
O5 C10 C11 114.4(4) . . ?
O4 C10 C11 119.2(4) . . ?
C19 O7 Co1 126.4(3) . . ?
C19 O7 H1 97.5 . . ?
Co1 O7 H1 128.4 . . ?
O6 C11 C12 110.3(4) . . ?
O6 C11 C10 107.9(4) . . ?
C12 C11 C10 110.4(4) . . ?
O6 C11 H9 109.4 . . ?
C12 C11 H9 109.4 . . ?
C10 C11 H9 109.4 . . ?
C3 C4 C5 120.4(6) . . ?
C3 C4 H10 119.8 . . ?
C5 C4 H10 119.8 . . ?
C17 C12 C13 119.3(5) . . ?
C17 C12 C11 118.9(5) . . ?
C13 C12 C11 121.7(5) . . ?
C8 C3 C4 118.6(5) . . ?
C8 C3 C2 119.9(5) . . ?
C4 C3 C2 121.3(5) . . ?
O2 C1 O1 124.1(5) . . ?
O2 C1 C2 118.2(4) . . ?
O1 C1 C2 117.6(4) . . ?
O3 C2 C3 110.7(4) . . ?
O3 C2 C1 106.9(4) . . ?
C3 C2 C1 114.2(4) . . ?
O3 C2 H14 108.3 . . ?
C3 C2 H14 108.3 . . ?
C1 C2 H14 108.3 . . ?
C1 O1 Co1 123.9(3) . . ?
O6 C18 H16A 109.5 . . ?
O6 C18 H16B 109.5 . . ?
H16A C18 H16B 109.5 . . ?
O6 C18 H16C 109.5 . . ?
H16A C18 H16C 109.5 . . ?
H16B C18 H16C 109.5 . . ?
O3 C9 H17A 109.5 . . ?
O3 C9 H17B 109.5 . . ?
H17A C9 H17B 109.5 . . ?
O3 C9 H17C 109.5 . . ?
H17A C9 H17C 109.5 . . ?
H17B C9 H17C 109.5 . . ?
C12 C17 C16 119.9(6) . . ?
C12 C17 H18 120.1 . . ?
C16 C17 H18 120.1 . . ?
C3 C8 C7 120.7(6) . . ?
C3 C8 H19 119.7 . . ?
C7 C8 H19 119.7 . . ?
C12 C13 C14 120.0(6) . . ?
C12 C13 H21 120.0 . . ?
C14 C13 H21 120.0 . . ?
O7 C19 H22A 109.5 . . ?
O7 C19 H22B 109.5 . . ?
H22A C19 H22B 109.5 . . ?
O7 C19 H22C 109.5 . . ?
H22A C19 H22C 109.5 . . ?
H22B C19 H22C 109.5 . . ?
C6 C5 C4 119.9(6) . . ?
C6 C5 H23 120.1 . . ?
C4 C5 H23 120.1 . . ?
C6 C7 C8 120.1(6) . . ?
C6 C7 H24 119.9 . . ?
C8 C7 H24 119.9 . . ?
C15 C16 C17 120.7(7) . . ?
C15 C16 H25 119.7 . . ?
C17 C16 H25 119.7 . . ?
C15 C14 C13 120.1(6) . . ?
C15 C14 H26 119.9 . . ?
C13 C14 H26 119.9 . . ?
C5 C6 C7 120.3(6) . . ?
C5 C6 H27 119.9 . . ?
C7 C6 H27 119.9 . . ?
C14 C15 C16 120.1(6) . . ?
C14 C15 H28 120.0 . . ?
C16 C15 H28 120.0 . . ?

loop_
_geom_bond_atom_site_label_1
_geom_bond_atom_site_label_2
_geom_bond_distance
_geom_bond_site_symmetry_2
_geom_bond_publ_flag
Co1 O1 2.002(3) . ?
Co1 O4 2.032(3) . ?
Co1 O5 2.040(3) 2_655 ?
Co1 O7 2.086(4) . ?
Co1 O3 2.189(3) . ?
Co1 O6 2.191(4) . ?
O2 C1 1.244(6) . ?
O5 C10 1.250(6) . ?
O5 Co1 2.040(3) 2_645 ?
O3 C9 1.440(6) . ?
O3 C2 1.445(5) . ?
O6 C18 1.433(6) . ?
O6 C11 1.441(5) . ?
O4 C10 1.259(6) . ?
C10 C11 1.534(6) . ?
O7 C19 1.429(6) . ?
O7 H1 0.9165 . ?
C11 C12 1.509(7) . ?
C11 H9 1.0000 . ?
C4 C3 1.388(7) . ?
C4 C5 1.393(8) . ?
C4 H10 0.9500 . ?
C12 C17 1.383(8) . ?
C12 C13 1.386(8) . ?
C3 C8 1.377(8) . ?
C3 C2 1.514(7) . ?
C1 O1 1.264(6) . ?
C1 C2 1.540(7) . ?
C2 H14 1.0000 . ?
C18 H16A 0.9800 . ?
C18 H16B 0.9800 . ?
C18 H16C 0.9800 . ?
C9 H17A 0.9800 . ?
C9 H17B 0.9800 . ?
C9 H17C 0.9800 . ?
C17 C16 1.386(8) . ?
C17 H18 0.9500 . ?
C8 C7 1.387(9) . ?
C8 H19 0.9500 . ?
C13 C14 1.397(9) . ?
C13 H21 0.9500 . ?
C19 H22A 0.9800 . ?
C19 H22B 0.9800 . ?
C19 H22C 0.9800 . ?
C5 C6 1.366(10) . ?
C5 H23 0.9500 . ?
C7 C6 1.367(10) . ?
C7 H24 0.9500 . ?
C16 C15 1.370(11) . ?
C16 H25 0.9500 . ?
C14 C15 1.364(11) . ?
C14 H26 0.9500 . ?
C6 H27 0.9500 . ?
C15 H28 0.9500 . ?
